data_7237394
loop_
_publ_author_name
'Paliwoda, Damian'
'Szafra\'nski, Marek'
'Hanfland, Michael'
'Katrusiak, Andrzej'

_publ_section_title
;
 A giant 2-dimensional dielectric response in a compressed hydrogen-bonded
 hybrid organic--inorganic salt
;
_journal_issue 28
_journal_name_full 'Journal of Materials Chemistry C'
_journal_page_first 7689
_journal_paper_doi 10.1039/C8TC02464B
_journal_volume 6
_journal_year 2018
_chemical_formula_moiety 'C4 H5 N2 Au Cl4'
_chemical_formula_sum 'C4 H5 Au Cl4 N2'
_chemical_formula_weight 419.87
_chemical_name_common 'pyrazinium tetrachloroaurate'
_chemical_name_systematic
; 
pyrazinium tetrachloroaurate 
;
_space_group_IT_number 138
_space_group_name_Hall '-P 4ac 2ac'
_space_group_name_H-M_alt 'P 42/n c m :2'
_symmetry_cell_setting tetragonal
_symmetry_space_group_name_Hall '-P 4ac 2ac'
_symmetry_space_group_name_H-M 'P 42/n c m :2'
_atom_sites_solution_hydrogens geom
_atom_sites_solution_primary direct
_atom_sites_solution_secondary difmap
_audit_creation_method SHELXL-97
_audit_update_record
;
2017-04-07 deposited with the CCDC.
2018-06-28 downloaded from the CCDC.
;
_cell_angle_alpha 90.00
_cell_angle_beta 90.00
_cell_angle_gamma 90.00
_cell_formula_units_Z 4
_cell_length_a 7.87450(10)
_cell_length_b 7.87450(10)
_cell_length_c 15.8305(4)
_cell_measurement_reflns_used 6025
_cell_measurement_temperature 250(2)
_cell_measurement_theta_max 29.10
_cell_measurement_theta_min 2.57
_cell_volume 981.61(3)
_computing_cell_refinement 'CrysAlisRED (Oxford Diffraction, 2004)'
_computing_data_collection 'CrysAlisCCD (Oxford Diffraction, 2004)'
_computing_data_reduction 'CrysAlisRED (Oxford Diffraction, 2004)'
_computing_molecular_graphics 'SHELXTL (Sheldrick, 1990)'
_computing_publication_material 'SHELXL--97 (Sheldrick, 1997)'
_computing_structure_refinement 'SHELXL--97 (Sheldrick, 1997)'
_computing_structure_solution 'SHELXS--97 (Sheldrick, 1997)'
_diffrn_ambient_temperature 250(2)
_diffrn_measured_fraction_theta_full 0.970
_diffrn_measured_fraction_theta_max 0.970
_diffrn_measurement_device_type 'KM-4 CCD'
_diffrn_measurement_method \w-scans
_diffrn_radiation_monochromator graphite
_diffrn_radiation_source 'fine-focus sealed tube'
_diffrn_radiation_type MoK\a
_diffrn_radiation_wavelength 0.71073
_diffrn_reflns_av_R_equivalents 0.0759
_diffrn_reflns_av_sigmaI/netI 0.0294
_diffrn_reflns_limit_h_max 10
_diffrn_reflns_limit_h_min -9
_diffrn_reflns_limit_k_max 10
_diffrn_reflns_limit_k_min -10
_diffrn_reflns_limit_l_max 21
_diffrn_reflns_limit_l_min -21
_diffrn_reflns_number 6025
_diffrn_reflns_theta_full 29.10
_diffrn_reflns_theta_max 29.10
_diffrn_reflns_theta_min 2.57
_diffrn_standards_decay_% 0
_diffrn_standards_interval_count 0
_diffrn_standards_number 0
_exptl_absorpt_coefficient_mu 16.015
_exptl_absorpt_correction_T_max 0.041
_exptl_absorpt_correction_T_min 0.030
_exptl_absorpt_correction_type numerical
_exptl_absorpt_process_details
; 
 Correction for absorption was made using XEMP (SHELXTL, 
 Sheldrick (1990)).
;
_exptl_crystal_colour orange
_exptl_crystal_density_diffrn 2.841
_exptl_crystal_density_method 'not measured'
_exptl_crystal_description plate
_exptl_crystal_F_000 760
_exptl_crystal_size_max 0.50
_exptl_crystal_size_mid 0.20
_exptl_crystal_size_min 0.20
_refine_diff_density_max 2.943
_refine_diff_density_min -1.429
_refine_diff_density_rms 0.291
_refine_ls_extinction_coef 0.0025(4)
_refine_ls_extinction_expression Fc^*^=kFc[1+0.001xFc^2^\l^3^/sin(2\q)]^-1/4^
_refine_ls_extinction_method SHELXL
_refine_ls_goodness_of_fit_ref 1.110
_refine_ls_hydrogen_treatment constr
_refine_ls_matrix_type full
_refine_ls_number_parameters 34
_refine_ls_number_reflns 706
_refine_ls_number_restraints 0
_refine_ls_restrained_S_all 1.110
_refine_ls_R_factor_all 0.0447
_refine_ls_R_factor_gt 0.0370
_refine_ls_shift/su_max 0.000
_refine_ls_shift/su_mean 0.000
_refine_ls_structure_factor_coef Fsqd
_refine_ls_weighting_details 'calc w=1/[\s^2^(Fo^2^)+(0.0679P)^2^+0.0000P] where P=(Fo^2^+2Fc^2^)/3'
_refine_ls_weighting_scheme calc
_refine_ls_wR_factor_gt 0.1026
_refine_ls_wR_factor_ref 0.1117
_reflns_number_gt 554
_reflns_number_total 706
_reflns_threshold_expression >2sigma(I)
_cod_data_source_file c8tc02464b2.cif
_cod_data_source_block pyrazinium_tetrachloroaurate_250K
_cod_original_sg_symbol_H-M 'P 42/n c m'
_cod_database_code 7237394

loop_
_symmetry_equiv_pos_as_xyz
'x, y, z'
'-x+1/2, -y+1/2, z'
'-y+1/2, x, z+1/2'
'y, -x+1/2, z+1/2'
'-x, y+1/2, -z+1/2'
'x+1/2, -y, -z+1/2'
'y+1/2, x+1/2, -z'
'-y, -x, -z'
'-x, -y, -z'
'x-1/2, y-1/2, -z'
'y-1/2, -x, -z-1/2'
'-y, x-1/2, -z-1/2'
'x, -y-1/2, z-1/2'
'-x-1/2, y, z-1/2'
'-y-1/2, -x-1/2, z'
'y, x, z'

loop_
_atom_site_label
_atom_site_type_symbol
_atom_site_fract_x
_atom_site_fract_y
_atom_site_fract_z
_atom_site_U_iso_or_equiv
_atom_site_adp_type
_atom_site_occupancy
_atom_site_symmetry_multiplicity
_atom_site_calc_flag
_atom_site_refinement_flags
Au1 Au 1.2500 0.2500 0.26308(3) 0.0267(3) Uani 1 4 d S
Cl1 Cl 1.04520(16) 0.04520(16) 0.26514(11) 0.0449(5) Uani 1 2 d S
Cl2 Cl 1.2500 0.2500 0.4075(3) 0.0372(8) Uani 1 4 d S
Cl3 Cl 1.2500 0.2500 0.1188(3) 0.0384(8) Uani 1 4 d S
N1 N 0.8714(5) 0.1286(5) 0.0000 0.0353(12) Uani 1 2 d S
H1A H 0.9486 0.0514 0.0000 0.042 Uiso 0.50 2 calc SPR
C1 C 0.8124(7) 0.1873(7) 0.0725(3) 0.0381(11) Uani 1 1 d .
H1 H 0.8540 0.1450 0.1233 0.046 Uiso 1 1 calc R

loop_
_atom_site_aniso_label
_atom_site_aniso_U_11
_atom_site_aniso_U_22
_atom_site_aniso_U_33
_atom_site_aniso_U_23
_atom_site_aniso_U_13
_atom_site_aniso_U_12
Au1 0.0260(3) 0.0260(3) 0.0280(4) 0.000 0.000 0.00018(9)
Cl1 0.0453(8) 0.0453(8) 0.0441(11) -0.0002(5) -0.0002(5) -0.0166(8)
Cl2 0.0418(12) 0.0418(12) 0.0281(19) 0.000 0.000 0.0024(8)
Cl3 0.0439(13) 0.0439(13) 0.0272(18) 0.000 0.000 -0.0044(8)
N1 0.0317(18) 0.0317(18) 0.042(3) 0.0018(18) 0.0018(18) 0.008(2)
C1 0.036(2) 0.038(2) 0.040(3) 0.008(2) -0.004(2) 0.005(3)

loop_
_atom_type_symbol
_atom_type_description
_atom_type_scat_dispersion_real
_atom_type_scat_dispersion_imag
_atom_type_scat_source
C C 0.0033 0.0016 'International Tables Vol C Tables 4.2.6.8 and 6.1.1.4'
H H 0.0000 0.0000 'International Tables Vol C Tables 4.2.6.8 and 6.1.1.4'
N N 0.0061 0.0033 'International Tables Vol C Tables 4.2.6.8 and 6.1.1.4'
Cl Cl 0.1484 0.1585 'International Tables Vol C Tables 4.2.6.8 and 6.1.1.4'
Au Au -2.0133 8.8022 'International Tables Vol C Tables 4.2.6.8 and 6.1.1.4'

loop_
_geom_angle_atom_site_label_1
_geom_angle_atom_site_label_2
_geom_angle_atom_site_label_3
_geom_angle
_geom_angle_site_symmetry_1
_geom_angle_site_symmetry_3
Cl2 Au1 Cl3 180.0 . .
Cl2 Au1 Cl1 89.18(5) . 2_755
Cl3 Au1 Cl1 90.82(5) . 2_755
Cl2 Au1 Cl1 89.18(5) . .
Cl3 Au1 Cl1 90.82(5) . .
Cl1 Au1 Cl1 178.36(9) 2_755 .
C1 N1 C1 120.6(6) . 8_665
N1 C1 C1 119.7(3) . 2_655

loop_
_geom_bond_atom_site_label_1
_geom_bond_atom_site_label_2
_geom_bond_distance
_geom_bond_site_symmetry_2
Au1 Cl2 2.287(4) .
Au1 Cl3 2.284(4) .
Au1 Cl1 2.2809(18) 2_755
Au1 Cl1 2.2809(18) .
N1 C1 1.321(6) .
N1 C1 1.321(6) 8_665
C1 C1 1.393(13) 2_655
